data_2004024
loop_
_publ_author_name
'Bachman, R. E.'
'Maughon, B. R.'
'McCord, D. J.'
'Whitmire, K. H.'
'Billups, W. E.'

_publ_section_title
;
 (Bromodichloromethyl)phenylmercury
;
_journal_issue 10
_journal_name_full 'Acta Crystallographica Section C'
_journal_page_first 2033
_journal_page_last 2035
_journal_paper_doi 10.1107/S0108270195004501
_journal_volume 51
_journal_year 1995
_chemical_formula_moiety 'C7 H5 Br Cl2 Hg'
_chemical_formula_structural '(C6 H5) Hg (C Br Cl2)'
_chemical_formula_sum 'C7 H5 Br Cl2 Hg'
_chemical_formula_weight 440.51
_chemical_name_common bromodichloromethylphenylmercury
_chemical_name_systematic
;
 ?
;
_space_group_IT_number 14
_symmetry_cell_setting monoclinic
_symmetry_space_group_name_Hall '-P 2ybc'
_symmetry_space_group_name_H-M 'P 1 21/c 1'
_audit_creation_method SHELXL
_cell_angle_alpha 90.00
_cell_angle_beta 102.04(3)
_cell_angle_gamma 90.00
_cell_formula_units_Z 8
_cell_length_a 9.426(2)
_cell_length_b 17.744(4)
_cell_length_c 12.137(2)
_cell_measurement_reflns_used 25
_cell_measurement_temperature 293(2)
_cell_measurement_theta_max 16.55
_cell_measurement_theta_min 6.93
_cell_volume 1985.3(7)
_computing_cell_refinement 'MSC/AFC Diffractometer Control Software'
_computing_data_collection
;MSC/AFC Diffractometer Control Software (Molecular Structure Corporation,
 1988)
;
_computing_data_reduction 'SHELXTL/PC (Sheldrick, 1990)'
_computing_molecular_graphics SHELXTL/PC
_computing_structure_refinement 'SHELXL93 (Sheldrick, 1993)'
_computing_structure_solution 'SHELXS86 (Sheldrick, 1990)'
_diffrn_ambient_temperature 293(2)
_diffrn_measurement_device 'Rigaku AFC5S'
_diffrn_measurement_method \w
_diffrn_radiation_monochromator graphite
_diffrn_radiation_source 'sealed tube'
_diffrn_radiation_type MoK\a
_diffrn_radiation_wavelength .71073
_diffrn_reflns_av_R_equivalents .0475
_diffrn_reflns_av_sigmaI/netI 0.1284
_diffrn_reflns_limit_h_max 10
_diffrn_reflns_limit_h_min 0
_diffrn_reflns_limit_k_max 21
_diffrn_reflns_limit_k_min 0
_diffrn_reflns_limit_l_max 14
_diffrn_reflns_limit_l_min -014
_diffrn_reflns_number 3677
_diffrn_reflns_theta_max 25.00
_diffrn_reflns_theta_min 2.06
_diffrn_standards_decay_% 10.9
_diffrn_standards_interval_count 150
_diffrn_standards_number 3
_exptl_absorpt_coefficient_mu 20.003
_exptl_absorpt_correction_T_max 1.000
_exptl_absorpt_correction_T_min .7679
_exptl_absorpt_correction_type empirical
_exptl_crystal_colour colorless
_exptl_crystal_density_diffrn 2.948
_exptl_crystal_description needle
_exptl_crystal_F_000 1568
_exptl_crystal_size_max .4
_exptl_crystal_size_mid .1
_exptl_crystal_size_min .1
_refine_diff_density_max .893
_refine_diff_density_min -01.186
_refine_ls_extinction_coef .00000042(6)
_refine_ls_extinction_method 'SHELXL93 (Sheldrick, 1993)'
_refine_ls_goodness_of_fit_all 1.037
_refine_ls_goodness_of_fit_obs 1.099
_refine_ls_hydrogen_treatment 'H atoms calculated with riding model'
_refine_ls_matrix_type full
_refine_ls_number_parameters 206
_refine_ls_number_reflns 3436
_refine_ls_number_restraints 2
_refine_ls_restrained_S_all 1.056
_refine_ls_restrained_S_obs 1.098
_refine_ls_R_factor_all 0.1367
_refine_ls_R_factor_obs .0467
_refine_ls_shift/esd_max .001
_refine_ls_shift/esd_mean 0.000
_refine_ls_structure_factor_coef Fsqd
_refine_ls_weighting_details 'w = 1/[\s^2^(Fo^2^)]'
_refine_ls_weighting_scheme calc
_refine_ls_wR_factor_all .0957
_refine_ls_wR_factor_obs .0738
_reflns_number_observed 1988
_reflns_number_total 3452
_reflns_observed_criterion >2sigma(I)
_cod_data_source_file md1001.cif
_cod_data_source_block brm1
_cod_depositor_comments
;
The following automatic conversions were performed:

'_geom_bond_publ_flag' value 'Y' changed to 'y' according to
/home/saulius/struct/CIF-dictionaries/cif_core.dic dictionary named
'cif_core.dic' version 2.4.1 from 2010-06-29 (22
times).

'_geom_angle_publ_flag' value 'Y' changed to 'y' according
to /home/saulius/struct/CIF-dictionaries/cif_core.dic dictionary
named 'cif_core.dic' version 2.4.1 from 2010-06-29 (30 times).

Automatic conversion script
Id: cif_fix_values 1715 2011-07-08 13:25:40Z adriana 

The following automatic conversions were performed:

'_refine_ls_weighting_scheme' value 'calc w = 1/[\s^2^(Fo^2^)]' was
changed to 'calc'. New tag '_refine_ls_weighting_details' was
created. The value of the new tag was set to 'w = 1/[\s^2^(Fo^2^)]'.

Automatic conversion script
Id: cif_fix_values 3143 2015-03-26 13:38:13Z robertas 
;
_cod_original_sg_symbol_H-M 'P 21/c'
_cod_database_code 2004024

loop_
_symmetry_equiv_pos_as_xyz
'x, y, z'
'-x, y+1/2, -z+1/2'
'-x, -y, -z'
'x, -y-1/2, z-1/2'

loop_
_atom_site_aniso_label
_atom_site_aniso_U_11
_atom_site_aniso_U_22
_atom_site_aniso_U_33
_atom_site_aniso_U_12
_atom_site_aniso_U_13
_atom_site_aniso_U_23
Hg1 0.0456(4) 0.0414(4) 0.0487(4) -0.0074(3) 0.0099(3) 0.0001(3)
Br11 0.062(2) 0.069(3) 0.059(2) -0.007(2) 0.026(2) -0.002(2)
Br12 0.066(2) 0.062(2) 0.085(2) -0.007(2) -0.0104(14) 0.0213(14)
Br13 0.065(2) 0.050(2) 0.057(2) -0.002(2) 0.0116(15) -0.0078(14)
Cl11 0.062(2) 0.069(3) 0.059(2) -0.007(2) 0.026(2) -0.002(2)
Cl12 0.066(2) 0.062(2) 0.085(2) -0.007(2) -0.0104(14) 0.0213(14)
Cl13 0.065(2) 0.050(2) 0.057(2) -0.002(2) 0.0116(15) -0.0078(14)
C1 0.068(12) 0.045(10) 0.038(8) 0.000(9) 0.009(8) 0.006(7)
C11 0.057(11) 0.025(8) 0.056(10) 0.006(8) 0.022(9) 0.001(8)
C12 0.064(13) 0.077(13) 0.061(11) -0.020(11) 0.011(10) -0.020(10)
C13 0.053(12) 0.093(15) 0.046(10) -0.008(11) 0.005(9) 0.030(11)
C14 0.041(12) 0.073(13) 0.078(13) -0.024(10) -0.004(10) 0.018(11)
C15 0.064(13) 0.050(12) 0.085(13) -0.010(10) 0.019(11) -0.011(10)
C16 0.044(10) 0.052(11) 0.076(12) 0.002(9) 0.030(9) -0.008(9)
Hg2 0.0481(4) 0.0416(4) 0.0560(4) -0.0071(3) 0.0062(3) 0.0005(3)
Br21 0.079(3) 0.051(2) 0.060(2) -0.013(2) 0.027(2) -0.011(2)
Br22 0.059(2) 0.065(2) 0.052(2) 0.0019(15) 0.0190(14) -0.0050(14)
Br23 0.063(2) 0.077(2) 0.092(2) -0.009(2) 0.000(2) 0.022(2)
Cl21 0.079(3) 0.051(2) 0.060(2) -0.013(2) 0.027(2) -0.011(2)
Cl22 0.059(2) 0.065(2) 0.052(2) 0.0019(15) 0.0190(14) -0.0050(14)
Cl23 0.063(2) 0.077(2) 0.092(2) -0.009(2) 0.000(2) 0.022(2)
C2 0.070(12) 0.037(9) 0.049(9) 0.003(9) -0.013(8) -0.003(8)
C21 0.036(10) 0.040(9) 0.064(10) -0.002(8) 0.005(8) 0.011(8)
C22 0.050(12) 0.046(11) 0.073(12) 0.010(9) -0.006(9) -0.013(9)
C23 0.048(12) 0.045(11) 0.075(12) -0.019(9) -0.011(10) -0.008(9)
C24 0.058(13) 0.056(12) 0.059(11) -0.018(10) 0.001(10) 0.022(9)
C25 0.041(11) 0.082(14) 0.054(11) 0.000(11) 0.006(9) 0.032(10)
C26 0.047(11) 0.057(11) 0.042(9) 0.003(9) -0.001(8) 0.011(8)

loop_
_atom_site_label
_atom_site_occupancy
_atom_site_fract_x
_atom_site_fract_y
_atom_site_fract_z
_atom_site_U_iso_or_equiv
_atom_site_thermal_displace_type
_atom_site_calc_flag
_atom_site_refinement_flags
_atom_site_type_symbol
Hg1 1 .04942(7) .59406(3) .17142(5) .0452(2) Uani d . Hg
Br11 .208(8) -0.1667(4) .4944(2) .2942(2) .0614(14) Uani d P Br
Br12 .493(8) -0.2892(3) .53229(14) .0567(2) .0750(12) Uani d P Br
Br13 .302(8) -.0459(3) .41908(15) .1166(2) .0573(11) Uani d P Br
Cl11 .792(8) -0.1667(4) .4944(2) .2942(2) .0614(14) Uani d P Cl
Cl12 .507(8) -0.2892(3) .53229(14) .0567(2) .0750(12) Uani d P Cl
Cl13 .698(8) -.0459(3) .41908(15) .1166(2) .0573(11) Uani d P Cl
C1 1 -0.1147(17) .5097(8) .1597(11) .050(4) Uani d . C
C11 1 .2105(16) .6727(8) .1808(12) .044(4) Uani d . C
C12 1 .3073(19) .6669(10) .1142(13) .068(5) Uani d . C
H12A 1 .2976(19) .6270(10) .0599(13) .080 Uiso d R H
C13 1 .4178(18) .7182(11) .1202(13) .065(5) Uani d . C
H13A 1 .4871(18) .7116(11) .0732(13) .080 Uiso d R H
C14 1 .4310(18) .7794(10) .1941(14) .067(5) Uani d . C
H14A 1 .5067(18) .8160(10) .1974(14) .080 Uiso d R H
C15 1 .3350(19) .7841(9) .2629(14) .065(5) Uani d . C
H15A 1 .3469(19) .8223(9) .3200(14) .080 Uiso d R H
C16 1 .2232(17) .7332(9) .2538(12) .055(4) Uani d . C
H16A 1 .1485(17) .7415(9) .2955(12) .080 Uiso d R H
Hg2 1 -0.38088(7) .63560(3) .38131(5) .0492(2) Uani d . Hg
Br21 .182(8) -0.2401(4) .7988(2) .4525(2) .0615(14) Uani d P Br
Br22 .351(7) -0.1753(3) .7313(2) .2457(2) .0579(11) Uani d P Br
Br23 .468(8) -.0292(3) .6745(2) .4765(2) .0795(12) Uani d P Br
Cl21 .818(8) -0.2401(4) .7988(2) .4525(2) .0615(14) Uani d P Cl
Cl22 .649(7) -0.1753(3) .7313(2) .2457(2) .0579(11) Uani d P Cl
Cl23 .532(8) -.0292(3) .6745(2) .4765(2) .0795(12) Uani d P Cl
C2 1 -0.2042(17) .7106(8) .3891(11) .056(4) Uani d . C
C21 1 -0.5509(16) .5627(8) .3728(13) .048(4) Uani d . C
C22 1 -0.5674(17) .5021(8) .2981(12) .059(5) Uani d . C
H22A 1 -0.4984(17) .4943(8) .2511(12) .080 Uiso d R H
C23 1 -0.6814(18) .4530(9) .2933(14) .060(5) Uani d . C
H23A 1 -0.6924(18) .4120(9) .2405(14) .080 Uiso d R H
C24 1 -0.7775(19) .4617(9) .3592(14) .059(5) Uani d . C
H24A 1 -0.8537(19) .4253(9) .3561(14) .080 Uiso d R H
C25 1 -0.7681(17) .5221(10) .4321(12) .060(5) Uani d . C
H25A 1 -0.8389(17) .5291(10) .4778(12) .080 Uiso d R H
C26 1 -0.6560(17) .5715(9) .4368(11) .050(4) Uani d . C
H26A 1 -0.6491(17) .6137(9) .4872(11) .080 Uiso d R H

loop_
_atom_type_symbol
_atom_type_description
_atom_type_scat_source
_atom_type_scat_dispersion_real
_atom_type_scat_dispersion_imag
C C 'International Tables Vol C Tables 4.2.6.8 and 6.1.1.4' .0033 .0016
H H 'International Tables Vol C Tables 4.2.6.8 and 6.1.1.4' .0000 .0000
Cl Cl 'International Tables Vol C Tables 4.2.6.8 and 6.1.1.4' .1484 .1585
Br Br 'International Tables Vol C Tables 4.2.6.8 and 6.1.1.4' -0.2901 2.4595
Hg Hg 'International Tables Vol C Tables 4.2.6.8 and 6.1.1.4' -02.3894 9.2266

loop_
_geom_angle_atom_site_label_1
_geom_angle_atom_site_label_2
_geom_angle_atom_site_label_3
_geom_angle
_geom_angle_publ_flag
C11 Hg1 C1 178.3(6) y
X11 C1 X13 107.5(7) y
X11 C1 X12 105.3(8) y
X13 C1 X12 107.8(7) y
X11 C1 Hg1 111.8(7) y
X13 C1 Hg1 109.7(7) y
X12 C1 Hg1 114.4(6) y
C12 C11 C16 117.9(15) y
C12 C11 Hg1 120.2(12) y
C16 C11 Hg1 121.9(12) y
C11 C12 C13 121.4(16) y
C12 C13 C14 120.9(17) y
C15 C14 C13 117.5(16) y
C14 C15 C16 120.6(16) y
C15 C16 C11 121.6(15) y
C21 Hg2 C2 179.5(6) y
X21 C2 X22 107.8(7) y
X21 C2 X23 106.0(7) y
X22 C2 X23 108.3(8) y
X21 C2 Hg2 110.3(8) y
X22 C2 Hg2 110.6(6) y
X23 C2 Hg2 113.7(7) y
C26 C21 C22 117.1(14) y
C26 C21 Hg2 122.9(12) y
C22 C21 Hg2 120.0(12) y
C23 C22 C21 119.8(16) y
C24 C23 C22 121.5(16) y
C23 C24 C25 120.8(16) y
C26 C25 C24 118.1(16) y
C25 C26 C21 122.7(15) y

loop_
_geom_bond_atom_site_label_1
_geom_bond_atom_site_label_2
_geom_bond_distance
_geom_bond_publ_flag
Hg1 C11 2.048(15) y
Hg1 C1 2.136(15) y
X11 C1 1.820(13) y
X12 C1 1.890(15) y
X13 C1 1.849(14) y
C11 C12 1.34(2) y
C11 C16 1.38(2) y
C12 C13 1.37(2) y
C13 C14 1.40(2) y
C14 C15 1.35(2) y
C15 C16 1.38(2) y
Hg2 C21 2.046(14) y
Hg2 C2 2.12(2) y
X21 C2 1.808(14) y
X22 C2 1.855(15) y
X23 C2 1.878(14) y
C21 C26 1.39(2) y
C21 C22 1.39(2) y
C22 C23 1.38(2) y
C23 C24 1.34(2) y
C24 C25 1.38(2) y
C25 C26 1.36(2) y
